data_2014038
loop_
_publ_author_name
'Schulz, Burkhard'
'Bricks, Julia'
'Li, Yan-Qin'
'Resch-Genger, Ute'
'Reck, G\"unter'

_publ_section_title
;
 Monoalkylated 4'-aryl-substituted terpyridines
;
_journal_issue 6
_journal_name_full 'Acta Crystallographica Section C'
_journal_page_first o402
_journal_page_last o404
_journal_paper_doi 10.1107/S010827010400825X
_journal_volume 60
_journal_year 2004
_chemical_formula_iupac 'C23 H20 N3 O + , I -'
_chemical_formula_moiety 'C23 H20 N3 O + , I -'
_chemical_formula_sum 'C23 H20 I N3 O'
_chemical_formula_weight 481.32
_chemical_name_systematic
;
2-[4-(methoxyphenyl)-2,2'-bipyridin-6-yl]-1-methylpyridinium iodide
;
_space_group_IT_number 14
_symmetry_cell_setting monoclinic
_symmetry_space_group_name_Hall '-P 2ybc'
_symmetry_space_group_name_H-M 'P 1 21/c 1'
_atom_sites_solution_hydrogens difmap
_atom_sites_solution_primary direct
_atom_sites_solution_secondary difmap
_audit_creation_method SHELXL97
_cell_angle_alpha 90.00
_cell_angle_beta 111.146(5)
_cell_angle_gamma 90.00
_cell_formula_units_Z 4
_cell_length_a 13.854(4)
_cell_length_b 13.448(4)
_cell_length_c 12.141(4)
_cell_measurement_reflns_used 11870
_cell_measurement_temperature 293(2)
_cell_measurement_theta_max 27.5
_cell_measurement_theta_min 2.19
_cell_volume 2109.7(11)
_computing_cell_refinement 'SAINT-NT (Bruker, 1999)'
_computing_data_collection 'SMART-NT (Bruker, 1999)'
_computing_data_reduction SAINT-NT
_computing_molecular_graphics 'SHELXTL-NT (Sheldrick, 1999) and CELLGRAF (Reck et al., 1996)'
_computing_publication_material SHELXL97
_computing_structure_refinement 'SHELXL97 (Sheldrick, 1997)'
_computing_structure_solution 'SHELXS97 (Sheldrick, 1990)'
_diffrn_ambient_temperature 293(2)
_diffrn_measured_fraction_theta_full 0.978
_diffrn_measured_fraction_theta_max 0.978
_diffrn_measurement_device_type 'Bruker SMART CCD area-detector'
_diffrn_measurement_method \w
_diffrn_radiation_monochromator graphite
_diffrn_radiation_source 'fine-focus sealed tube'
_diffrn_radiation_type MoK\a
_diffrn_radiation_wavelength 0.71073
_diffrn_reflns_av_R_equivalents 0.0501
_diffrn_reflns_av_sigmaI/netI 0.0334
_diffrn_reflns_limit_h_max 16
_diffrn_reflns_limit_h_min -17
_diffrn_reflns_limit_k_max 17
_diffrn_reflns_limit_k_min -9
_diffrn_reflns_limit_l_max 15
_diffrn_reflns_limit_l_min -15
_diffrn_reflns_number 11870
_diffrn_reflns_theta_full 27.50
_diffrn_reflns_theta_max 27.50
_diffrn_reflns_theta_min 2.19
_diffrn_standards_decay_% 0
_diffrn_standards_interval_time 0
_diffrn_standards_number 0
_exptl_absorpt_coefficient_mu 1.535
_exptl_absorpt_correction_T_max 0.584
_exptl_absorpt_correction_T_min 0.483
_exptl_absorpt_correction_type multi-scan
_exptl_absorpt_process_details '(SADABS; Bruker, 1998)'
_exptl_crystal_colour colourless
_exptl_crystal_density_diffrn 1.515
_exptl_crystal_density_meas ?
_exptl_crystal_density_method 'not measured'
_exptl_crystal_description prism
_exptl_crystal_F_000 960
_exptl_crystal_size_max 0.48
_exptl_crystal_size_mid 0.45
_exptl_crystal_size_min 0.35
_refine_diff_density_max 0.772
_refine_diff_density_min -1.083
_refine_ls_extinction_coef 0.0072(8)
_refine_ls_extinction_expression Fc^*^=kFc[1+0.001xFc^2^\l^3^/sin(2\q)]^-1/4^
_refine_ls_extinction_method 'SHELXL97 (Sheldrick, 1997)'
_refine_ls_goodness_of_fit_ref 1.156
_refine_ls_hydrogen_treatment mixed
_refine_ls_matrix_type full
_refine_ls_number_parameters 334
_refine_ls_number_reflns 4729
_refine_ls_number_restraints 82
_refine_ls_restrained_S_all 1.147
_refine_ls_R_factor_all 0.0418
_refine_ls_R_factor_gt 0.0376
_refine_ls_shift/su_max 0.001
_refine_ls_shift/su_mean 0.000
_refine_ls_structure_factor_coef Fsqd
_refine_ls_weighting_details 'calc w = 1/[\s^2^(Fo^2^)+(0.0696P)^2^+0.3488P] where P=(Fo^2^+2Fc^2^)/3'
_refine_ls_weighting_scheme calc
_refine_ls_wR_factor_gt 0.1218
_refine_ls_wR_factor_ref 0.1243
_reflns_number_gt 4104
_reflns_number_total 4729
_reflns_threshold_expression I>2\s(I)
_cod_data_source_file na1654.cif
_cod_data_source_block II
_cod_depositor_comments
;
The following automatic conversions were performed:

'_exptl_crystal_density_meas' value 'not measured' was changed to '?'
- the value is perceived as not measured.

Automatic conversion script
Id: cif_fix_values 3008 2015-01-20 13:52:24Z robertas 
;
_cod_original_sg_symbol_H-M 'P 21/c'
_cod_database_code 2014038
_cod_database_fobs_code 2014038

loop_
_symmetry_equiv_pos_as_xyz
'x, y, z'
'-x, y+1/2, -z+1/2'
'-x, -y, -z'
'x, -y-1/2, z-1/2'

loop_
_atom_site_label
_atom_site_fract_x
_atom_site_fract_y
_atom_site_fract_z
_atom_site_U_iso_or_equiv
_atom_site_adp_type
_atom_site_calc_flag
_atom_site_refinement_flags
_atom_site_occupancy
_atom_site_disorder_assembly
_atom_site_disorder_group
_atom_site_type_symbol
I1 0.544965(16) 0.714875(16) 0.084730(19) 0.06552(13) Uani d . 1 . . I
N1 0.83509(16) 0.10517(16) 0.44809(18) 0.0453(4) Uani d U 1 . . N
C1 0.92148(18) 0.12238(17) 0.5425(2) 0.0440(5) Uani d U 1 . . C
O1 0.8480(2) 0.0257(2) 1.14363(18) 0.0809(7) Uani d U 1 . . O
C2 0.92435(19) 0.11284(19) 0.6580(2) 0.0465(5) Uani d U 1 . . C
H2 0.989(2) 0.123(2) 0.723(3) 0.049(7) Uiso d . 1 . . H
N2 1.09247(18) 0.1904(2) 0.6072(2) 0.0584(6) Uani d U 1 . . N
C3 0.83606(19) 0.08379(18) 0.6791(2) 0.0445(5) Uani d U 1 . . C
N3 0.62810(17) 0.11599(18) 0.26728(19) 0.0509(5) Uani d DU 1 . . N
C4 0.7459(2) 0.0689(2) 0.5808(2) 0.0472(5) Uani d U 1 . . C
H4 0.684(3) 0.052(2) 0.587(3) 0.052(8) Uiso d . 1 . . H
C5 0.74991(18) 0.08017(18) 0.4689(2) 0.0444(5) Uani d U 1 . . C
C6 1.01524(19) 0.15013(18) 0.5174(2) 0.0472(5) Uani d U 1 . . C
C7 1.1778(3) 0.2160(3) 0.5870(4) 0.0716(9) Uani d U 1 . . C
H7 1.229(4) 0.242(3) 0.657(4) 0.087(12) Uiso d . 1 . . H
C8 1.1894(3) 0.2040(3) 0.4806(4) 0.0730(10) Uani d DU 1 . . C
H8 1.251(2) 0.223(2) 0.475(3) 0.063(10) Uiso d D 1 . . H
C9 1.1093(3) 0.1634(2) 0.3878(4) 0.0685(8) Uani d U 1 . . C
H9 1.112(4) 0.162(3) 0.310(4) 0.095(13) Uiso d . 1 . . H
C10 1.0208(3) 0.1356(2) 0.4066(3) 0.0573(6) Uani d U 1 . . C
H10 0.970(3) 0.107(3) 0.350(3) 0.071(10) Uiso d . 1 . . H
C11 0.65729(19) 0.05651(19) 0.3635(2) 0.0459(5) Uani d U 1 . . C
C12 0.5477(2) 0.0904(3) 0.1690(3) 0.0659(8) Uani d U 1 . . C
H12 0.532(3) 0.139(3) 0.117(4) 0.088(12) Uiso d . 1 . . H
C13 0.4959(3) 0.0033(3) 0.1632(3) 0.0749(9) Uani d U 1 . . C
H13 0.436(4) -0.014(3) 0.098(4) 0.092(13) Uiso d . 1 . . H
C14 0.5221(3) -0.0572(3) 0.2597(3) 0.0710(8) Uani d U 1 . . C
H14 0.489(3) -0.118(3) 0.263(4) 0.087(12) Uiso d . 1 . . H
C15 0.6025(2) -0.0298(2) 0.3606(3) 0.0568(6) Uani d U 1 . . C
H15 0.627(3) -0.067(3) 0.429(3) 0.067(10) Uiso d . 1 . . H
C16 0.8378(2) 0.06681(19) 0.8004(2) 0.0466(5) Uani d U 1 . . C
C17 0.9055(3) 0.1194(2) 0.8960(3) 0.0618(7) Uani d DU 1 . . C
H17 0.949(3) 0.167(3) 0.885(4) 0.074(11) Uiso d D 1 . . H
C18 0.9066(3) 0.1046(3) 1.0086(3) 0.0706(9) Uani d U 1 . . C
H18 0.950(3) 0.135(3) 1.076(4) 0.079(11) Uiso d . 1 . . H
C19 0.8415(3) 0.0349(2) 1.0287(2) 0.0582(6) Uani d U 1 . . C
C20 0.7763(2) -0.0206(2) 0.9369(2) 0.0546(6) Uani d U 1 . . C
H20 0.739(3) -0.074(3) 0.947(3) 0.079(11) Uiso d . 1 . . H
C21 0.7747(2) -0.0038(2) 0.8226(2) 0.0522(6) Uani d U 1 . . C
H21 0.725(2) -0.045(2) 0.757(3) 0.058(8) Uiso d . 1 . . H
C22 0.6785(3) 0.2129(2) 0.2662(4) 0.0673(9) Uani d DU 1 . . C
H223 0.639(2) 0.2531(19) 0.203(2) 0.060(9) Uiso d D 1 . . H
H222 0.685(3) 0.251(2) 0.335(3) 0.097(14) Uiso d D 1 . . H
H221 0.7442(19) 0.206(2) 0.265(4) 0.110(19) Uiso d D 1 . . H
C23 0.7822(3) -0.0437(3) 1.1689(3) 0.0711(9) Uani d U 1 . . C
H233 0.797(3) -0.037(3) 1.251(4) 0.080(11) Uiso d . 1 . . H
H232 0.709(3) -0.036(3) 1.121(4) 0.082(12) Uiso d . 1 . . H
H231 0.806(3) -0.115(3) 1.150(4) 0.081(11) Uiso d . 1 . . H

loop_
_atom_site_aniso_label
_atom_site_aniso_U_11
_atom_site_aniso_U_22
_atom_site_aniso_U_33
_atom_site_aniso_U_12
_atom_site_aniso_U_13
_atom_site_aniso_U_23
I1 0.06776(18) 0.07172(18) 0.06853(19) 0.00400(8) 0.03841(13) 0.00452(8)
N1 0.0461(10) 0.0461(10) 0.0463(10) 0.0024(8) 0.0198(8) 0.0028(8)
C1 0.0427(11) 0.0419(12) 0.0492(12) 0.0032(9) 0.0185(10) 0.0034(9)
O1 0.1092(19) 0.0934(17) 0.0409(11) -0.0192(15) 0.0281(12) -0.0018(11)
C2 0.0449(12) 0.0476(12) 0.0467(13) 0.0001(10) 0.0159(10) 0.0014(10)
N2 0.0467(12) 0.0659(13) 0.0619(14) -0.0040(11) 0.0189(10) 0.0077(12)
C3 0.0482(12) 0.0441(11) 0.0422(11) 0.0020(9) 0.0176(9) -0.0008(9)
N3 0.0479(10) 0.0583(13) 0.0478(11) 0.0068(9) 0.0187(9) 0.0039(9)
C4 0.0438(12) 0.0540(13) 0.0462(12) -0.0015(10) 0.0190(10) 0.0000(10)
C5 0.0452(11) 0.0439(12) 0.0441(12) 0.0013(9) 0.0163(9) -0.0011(9)
C6 0.0464(12) 0.0417(11) 0.0572(14) 0.0057(9) 0.0230(11) 0.0073(10)
C7 0.0514(16) 0.077(2) 0.086(2) -0.0085(14) 0.0249(17) 0.0138(17)
C8 0.0576(17) 0.0689(19) 0.108(3) 0.0064(14) 0.0482(19) 0.0190(17)
C9 0.077(2) 0.0615(18) 0.088(2) 0.0104(15) 0.0539(18) 0.0085(16)
C10 0.0608(15) 0.0551(15) 0.0637(16) 0.0030(13) 0.0316(14) -0.0003(13)
C11 0.0455(12) 0.0520(12) 0.0430(11) 0.0025(10) 0.0192(10) -0.0010(10)
C12 0.0548(15) 0.088(2) 0.0501(15) 0.0102(15) 0.0134(12) 0.0054(15)
C13 0.0539(16) 0.104(3) 0.0584(18) -0.0058(17) 0.0099(14) -0.0160(18)
C14 0.0589(16) 0.077(2) 0.076(2) -0.0158(15) 0.0229(15) -0.0147(16)
C15 0.0545(14) 0.0595(16) 0.0571(16) -0.0061(12) 0.0210(12) -0.0036(13)
C16 0.0503(12) 0.0482(12) 0.0429(12) 0.0010(10) 0.0186(10) -0.0001(10)
C17 0.080(2) 0.0560(15) 0.0488(14) -0.0183(14) 0.0219(13) -0.0038(12)
C18 0.093(2) 0.0683(18) 0.0448(15) -0.0246(17) 0.0178(15) -0.0086(13)
C19 0.0726(17) 0.0622(16) 0.0411(13) 0.0000(13) 0.0222(12) 0.0013(11)
C20 0.0571(14) 0.0631(16) 0.0483(14) -0.0075(13) 0.0246(12) -0.0005(12)
C21 0.0523(13) 0.0627(15) 0.0429(12) -0.0084(12) 0.0189(11) -0.0059(11)
C22 0.0652(19) 0.0637(19) 0.069(2) 0.0034(13) 0.0192(16) 0.0214(15)
C23 0.081(2) 0.091(2) 0.0518(16) 0.0102(19) 0.0377(16) 0.0117(16)

loop_
_atom_type_symbol
_atom_type_description
_atom_type_scat_dispersion_real
_atom_type_scat_dispersion_imag
_atom_type_scat_source
C C 0.0033 0.0016 'International Tables Vol C Tables 4.2.6.8 and 6.1.1.4'
H H 0.0000 0.0000 'International Tables Vol C Tables 4.2.6.8 and 6.1.1.4'
N N 0.0061 0.0033 'International Tables Vol C Tables 4.2.6.8 and 6.1.1.4'
O O 0.0106 0.0060 'International Tables Vol C Tables 4.2.6.8 and 6.1.1.4'
I I -0.4742 1.8119 'International Tables Vol C Tables 4.2.6.8 and 6.1.1.4'

loop_
_geom_angle_atom_site_label_1
_geom_angle_atom_site_label_2
_geom_angle_atom_site_label_3
_geom_angle
_geom_angle_publ_flag
C5 N1 C1 117.2(2) ?
N1 C1 C2 122.3(2) ?
N1 C1 C6 116.4(2) ?
C2 C1 C6 121.3(2) ?
C19 O1 C23 118.0(3) yes
C3 C2 C1 120.2(2) ?
C3 C2 H2 120.5(18) ?
C1 C2 H2 119.3(18) ?
C6 N2 C7 117.2(3) yes
C2 C3 C4 117.2(2) ?
C2 C3 C16 121.7(2) ?
C4 C3 C16 121.1(2) ?
C12 N3 C11 120.5(3) yes
C12 N3 C22 117.2(3) yes
C11 N3 C22 122.2(2) ?
C5 C4 C3 118.8(2) ?
C5 C4 H4 118(2) ?
C3 C4 H4 123(2) ?
N1 C5 C4 124.2(2) ?
N1 C5 C11 116.0(2) ?
C4 C5 C11 119.6(2) ?
N2 C6 C10 122.6(3) ?
N2 C6 C1 116.0(2) ?
C10 C6 C1 121.4(2) ?
N2 C7 C8 123.8(4) ?
N2 C7 H7 111(3) ?
C8 C7 H7 126(3) ?
C7 C8 C9 119.0(3) ?
C7 C8 H8 117(2) ?
C9 C8 H8 124(2) ?
C8 C9 C10 118.4(3) ?
C8 C9 H9 121(3) ?
C10 C9 H9 120(3) ?
C9 C10 C6 119.1(3) ?
C9 C10 H10 120(3) ?
C6 C10 H10 121(3) ?
N3 C11 C15 119.0(2) ?
N3 C11 C5 121.0(2) ?
C15 C11 C5 120.0(2) ?
N3 C12 C13 121.1(3) ?
N3 C12 H12 111(3) ?
C13 C12 H12 128(3) ?
C12 C13 C14 119.7(3) ?
C12 C13 H13 123(3) ?
C14 C13 H13 117(3) ?
C13 C14 C15 119.0(3) ?
C13 C14 H14 125(3) ?
C15 C14 H14 116(3) ?
C14 C15 C11 120.6(3) ?
C14 C15 H15 125(2) ?
C11 C15 H15 115(2) ?
C21 C16 C17 118.0(2) ?
C21 C16 C3 121.0(2) ?
C17 C16 C3 120.9(2) ?
C18 C17 C16 121.1(3) ?
C18 C17 H17 118(3) ?
C16 C17 H17 121(3) ?
C17 C18 C19 120.0(3) ?
C17 C18 H18 126(3) ?
C19 C18 H18 114(2) ?
O1 C19 C20 124.0(3) ?
O1 C19 C18 115.7(3) ?
C20 C19 C18 120.3(3) ?
C19 C20 C21 119.2(3) ?
C19 C20 H20 124(3) ?
C21 C20 H20 117(3) ?
C16 C21 C20 121.3(2) ?
C16 C21 H21 121.3(18) ?
C20 C21 H21 117.4(18) ?
N3 C22 H223 112.3(18) ?
N3 C22 H222 111(2) ?
H223 C22 H222 105(2) ?
N3 C22 H221 113(2) ?
H223 C22 H221 109(2) ?
H222 C22 H221 107(2) ?
O1 C23 H233 105(2) ?
O1 C23 H232 115(3) ?
H233 C23 H232 114(4) ?
O1 C23 H231 106(2) ?
H233 C23 H231 110(3) ?
H232 C23 H231 107(3) ?

loop_
_geom_bond_atom_site_label_1
_geom_bond_atom_site_label_2
_geom_bond_site_symmetry_2
_geom_bond_distance
_geom_bond_publ_flag
N1 C5 . 1.336(3) yes
N1 C1 . 1.345(3) yes
C1 C2 . 1.395(4) ?
C1 C6 . 1.485(3) yes
O1 C19 . 1.370(3) yes
O1 C23 . 1.413(4) yes
C2 C3 . 1.393(4) ?
C2 H2 . 0.96(3) ?
N2 C6 . 1.335(4) yes
N2 C7 . 1.337(4) yes
C3 C4 . 1.396(4) ?
C3 C16 . 1.482(3) yes
N3 C12 . 1.351(4) yes
N3 C11 . 1.352(3) yes
N3 C22 . 1.481(4) yes
C4 C5 . 1.388(3) ?
C4 H4 . 0.91(3) ?
C5 C11 . 1.483(3) yes
C6 C10 . 1.389(4) ?
C7 C8 . 1.368(6) ?
C7 H7 . 0.96(5) ?
C8 C9 . 1.377(6) ?
C8 H8 . 0.92(2) ?
C9 C10 . 1.378(4) ?
C9 H9 . 0.95(5) ?
C10 H10 . 0.87(4) ?
C11 C15 . 1.380(4) ?
C12 C13 . 1.362(6) ?
C12 H12 . 0.88(5) ?
C13 C14 . 1.363(6) ?
C13 H13 . 0.94(4) ?
C14 C15 . 1.375(4) ?
C14 H14 . 0.95(4) ?
C15 H15 . 0.92(4) ?
C16 C21 . 1.381(4) ?
C16 C17 . 1.394(4) ?
C17 C18 . 1.375(4) ?
C17 H17 . 0.92(3) ?
C18 C19 . 1.383(4) ?
C18 H18 . 0.92(4) ?
C19 C20 . 1.375(4) ?
C20 C21 . 1.398(4) ?
C20 H20 . 0.91(4) ?
C21 H21 . 1.01(3) ?
C22 H223 . 0.94(2) ?
C22 H222 . 0.96(2) ?
C22 H221 . 0.92(2) ?
C23 H233 . 0.95(4) ?
C23 H232 . 0.97(4) ?
C23 H231 . 1.07(4) ?

loop_
_geom_hbond_atom_site_label_D
_geom_hbond_atom_site_label_H
_geom_hbond_atom_site_label_A
_geom_hbond_distance_DH
_geom_hbond_distance_HA
_geom_hbond_distance_DA
_geom_hbond_angle_DHA
C2 H2 N2 0.96(3) 2.51(3) 2.816(4) 98(2)
C10 H10 N1 0.87(4) 2.55(4) 2.824(4) 99(3)
C22 H221 N1 0.92(2) 2.52(4) 2.868(4) 103(3)

loop_
_geom_torsion_atom_site_label_1
_geom_torsion_atom_site_label_2
_geom_torsion_atom_site_label_3
_geom_torsion_atom_site_label_4
_geom_torsion
C5 N1 C1 C2 1.4(4)
C5 N1 C1 C6 -179.9(2)
N1 C1 C2 C3 0.5(4)
C6 C1 C2 C3 -178.1(2)
C1 C2 C3 C4 -2.4(4)
C1 C2 C3 C16 176.2(2)
C2 C3 C4 C5 2.3(4)
C16 C3 C4 C5 -176.3(2)
C1 N1 C5 C4 -1.5(4)
C1 N1 C5 C11 -176.9(2)
C3 C4 C5 N1 -0.4(4)
C3 C4 C5 C11 174.9(2)
C7 N2 C6 C10 -0.7(4)
C7 N2 C6 C1 180.0(3)
N1 C1 C6 N2 164.2(2)
C2 C1 C6 N2 -17.2(3)
N1 C1 C6 C10 -15.2(3)
C2 C1 C6 C10 163.5(3)
C6 N2 C7 C8 0.6(5)
N2 C7 C8 C9 0.0(5)
C7 C8 C9 C10 -0.6(5)
C8 C9 C10 C6 0.5(5)
N2 C6 C10 C9 0.2(4)
C1 C6 C10 C9 179.5(3)
C12 N3 C11 C15 -1.1(4)
C22 N3 C11 C15 175.9(3)
C12 N3 C11 C5 175.7(2)
C22 N3 C11 C5 -7.2(4)
N1 C5 C11 N3 -46.6(3)
C4 C5 C11 N3 137.7(2)
N1 C5 C11 C15 130.2(3)
C4 C5 C11 C15 -45.5(3)
C11 N3 C12 C13 -1.8(4)
C22 N3 C12 C13 -179.0(3)
N3 C12 C13 C14 3.2(5)
C12 C13 C14 C15 -1.6(6)
C13 C14 C15 C11 -1.2(5)
N3 C11 C15 C14 2.6(4)
C5 C11 C15 C14 -174.2(3)
C2 C3 C16 C21 -147.8(3)
C4 C3 C16 C21 30.6(4)
C2 C3 C16 C17 30.1(4)
C4 C3 C16 C17 -151.5(3)
C21 C16 C17 C18 -2.7(5)
C3 C16 C17 C18 179.4(3)
C16 C17 C18 C19 1.5(6)
C23 O1 C19 C20 -1.4(5)
C23 O1 C19 C18 179.3(3)
C17 C18 C19 O1 -179.8(3)
C17 C18 C19 C20 0.8(6)
O1 C19 C20 C21 178.9(3)
C18 C19 C20 C21 -1.7(5)
C17 C16 C21 C20 1.7(4)
C3 C16 C21 C20 179.6(3)
C19 C20 C21 C16 0.5(5)

loop_
_cod_related_entry_id
_cod_related_entry_database
_cod_related_entry_code
1 ChemSpider 21134211
